data_1546334
loop_
_publ_author_name
'Gair, Joe J.'
'Haines, Brandon E.'
'Filatov, Alexander S.'
'Musaev, D. G.'
'Lewis, Jared C.'

_publ_section_title
;
 Mono-N-Protected Amino Acid Ligands Stabilize Dimeric Palladium(II)
 Complexes of Importance to C-H Functionalization
;
_journal_name_full 'Chem. Sci.'
_journal_paper_doi 10.1039/C7SC01674C
_journal_year 2017
_chemical_formula_moiety 'I6 Pd2, 2(I), 2(C19 H17 F6 I2 N2)'
_chemical_formula_sum 'C38 H34 F12 I12 N4 Pd2'
_chemical_formula_weight 2510.29
_space_group_crystal_system monoclinic
_space_group_IT_number 14
_space_group_name_Hall '-P 2ybc'
_space_group_name_H-M_alt 'P 1 21/c 1'
_symmetry_space_group_name_Hall '-P 2ybc'
_symmetry_space_group_name_H-M 'P 1 21/c 1'
_atom_sites_solution_hydrogens geom
_audit_creation_date 2016-12-28
_audit_creation_method
;
Olex2 1.2
(compiled 2016.11.30 svn.r3356 for OlexSys, GUI svn.r5269)
;
_audit_update_record
;
2017-04-15 deposited with the CCDC.
2017-06-16 downloaded from the CCDC.
;
_cell_angle_alpha 90
_cell_angle_beta 102.276(5)
_cell_angle_gamma 90
_cell_formula_units_Z 4
_cell_length_a 28.337(5)
_cell_length_b 13.971(3)
_cell_length_c 14.982(3)
_cell_measurement_reflns_used 9296
_cell_measurement_temperature 100(2)
_cell_measurement_theta_max 26.39
_cell_measurement_theta_min 2.24
_cell_volume 5796(2)
_computing_cell_refinement 'SAINT V.8.35A (Bruker AXS Inc., 2013)'
_computing_data_collection 'APEX3 v.2015.9-0 (Bruker AXS Inc., 2015)'
_computing_data_reduction 'SAINT V.8.35A (Bruker AXS Inc., 2013)'
_computing_molecular_graphics 'Olex2 (Dolomanov et al., 2009)'
_computing_publication_material 'Olex2 (Dolomanov et al., 2009)'
_computing_structure_refinement 'XL (Sheldrick, 2008)'
_computing_structure_solution 'XT 2014/5 (Sheldrick, 2015a)'
_diffrn_ambient_temperature 100(2)
_diffrn_detector_area_resol_mean 10.4167
_diffrn_measured_fraction_theta_full 0.999
_diffrn_measured_fraction_theta_max 0.997
_diffrn_measurement_device_type 'Bruker D8 Venture PHOTON 100 CMOS'
_diffrn_measurement_method '\f and \w scans'
_diffrn_radiation_monochromator mirrors
_diffrn_radiation_type MoK\a
_diffrn_radiation_wavelength 0.71073
_diffrn_reflns_av_R_equivalents 0.0515
_diffrn_reflns_av_unetI/netI 0.0247
_diffrn_reflns_Laue_measured_fraction_full 0.999
_diffrn_reflns_Laue_measured_fraction_max 0.997
_diffrn_reflns_limit_h_max 36
_diffrn_reflns_limit_h_min -36
_diffrn_reflns_limit_k_max 17
_diffrn_reflns_limit_k_min -17
_diffrn_reflns_limit_l_max 19
_diffrn_reflns_limit_l_min -19
_diffrn_reflns_number 155125
_diffrn_reflns_point_group_measured_fraction_full 0.999
_diffrn_reflns_point_group_measured_fraction_max 0.997
_diffrn_reflns_theta_full 25.242
_diffrn_reflns_theta_max 27.196
_diffrn_reflns_theta_min 2.207
_diffrn_source 'INCOATEC ImuS micro-focus source'
_diffrn_standards_number 0
_exptl_absorpt_coefficient_mu 7.083
_exptl_absorpt_correction_T_max 0.7455
_exptl_absorpt_correction_T_min 0.5329
_exptl_absorpt_correction_type multi-scan
_exptl_absorpt_process_details
;
SADABS-2014/5 (Bruker,2014/5) was used for absorption correction.
wR2(int) was 0.1267 before and 0.0561 after correction.
The Ratio of minimum to maximum transmission is 0.7148.
The \l/2 correction factor is 0.00150.
;
_exptl_crystal_colour yellow
_exptl_crystal_colour_primary yellow
_exptl_crystal_density_diffrn 2.877
_exptl_crystal_description block
_exptl_crystal_F_000 4504
_exptl_crystal_size_max 0.32
_exptl_crystal_size_mid 0.21
_exptl_crystal_size_min 0.14
_refine_diff_density_max 2.702
_refine_diff_density_min -1.123
_refine_diff_density_rms 0.177
_refine_ls_extinction_method none
_refine_ls_goodness_of_fit_ref 1.069
_refine_ls_hydrogen_treatment constr
_refine_ls_matrix_type full
_refine_ls_number_parameters 617
_refine_ls_number_reflns 12881
_refine_ls_number_restraints 0
_refine_ls_restrained_S_all 1.069
_refine_ls_R_factor_all 0.0406
_refine_ls_R_factor_gt 0.0279
_refine_ls_shift/su_max 0.002
_refine_ls_shift/su_mean 0.000
_refine_ls_structure_factor_coef Fsqd
_refine_ls_weighting_details 'w=1/[\s^2^(Fo^2^)+(0.0242P)^2^+17.4770P] where P=(Fo^2^+2Fc^2^)/3'
_refine_ls_weighting_scheme calc
_refine_ls_wR_factor_gt 0.0562
_refine_ls_wR_factor_ref 0.0603
_reflns_Friedel_coverage 0.000
_reflns_number_gt 10741
_reflns_number_total 12881
_reflns_threshold_expression 'I > 2\s(I)'
_cod_data_source_file c7sc01674c6.cif
_cod_data_source_block complex_S1_4
_cod_original_cell_volume 5795.8(19)
_cod_database_code 1546334
_shelx_space_group_comment
;
The symmetry employed for this shelxl refinement is uniquely defined
by the following loop, which should always be used as a source of
symmetry information in preference to the above space-group names.
They are only intended as comments.
;
_shelx_estimated_absorpt_t_max 0.437
_shelx_estimated_absorpt_t_min 0.210
_olex2_refinement_description
;
1. Fixed Uiso
 At 1.2 times of:
  All C(H) groups, All C(H,H) groups
 At 1.5 times of:
  All C(H,H,H) groups
2.a Secondary CH2 refined with riding coordinates:
 C8(H8A,H8B), C12(H12A,H12B), C27(H27A,H27B), C31(H31A,H31B)
2.b Aromatic/amide H refined with riding coordinates:
 C3(H3), C4(H4), C5(H5), C10(H10), C15(H15), C16(H16), C17(H17), C22(H22),
 C23(H23), C24(H24), C29(H29), C34(H34), C35(H35), C36(H36)
2.c Idealised Me refined as rotating group:
 C9(H9A,H9B,H9C), C11(H11A,H11B,H11C), C28(H28A,H28B,H28C), C30(H30A,H30B,H30C)
;
_shelx_shelxl_version_number 2016/6
_olex2_submission_special_instructions 'No special instructions were received'

loop_
_space_group_symop_operation_xyz
'x, y, z'
'-x, y+1/2, -z+1/2'
'-x, -y, -z'
'x, -y-1/2, z-1/2'

loop_
_atom_site_label
_atom_site_type_symbol
_atom_site_fract_x
_atom_site_fract_y
_atom_site_fract_z
_atom_site_U_iso_or_equiv
_atom_site_adp_type
_atom_site_occupancy
_atom_site_site_symmetry_order
_atom_site_calc_flag
_atom_site_refinement_flags_posn
Pd1 Pd 0.20096(2) 0.35790(2) 0.47878(2) 0.01411(7) Uani 1 1 d .
Pd2 Pd 0.30070(2) 0.17360(2) 0.50916(2) 0.01497(7) Uani 1 1 d .
I1 I 0.13283(2) 0.40639(2) 0.34200(2) 0.01923(7) Uani 1 1 d .
I2 I 0.17185(2) 0.47362(2) 0.59183(2) 0.02049(7) Uani 1 1 d .
I3 I 0.23367(2) 0.23668(2) 0.37580(2) 0.02140(7) Uani 1 1 d .
I4 I 0.27035(2) 0.30044(2) 0.61054(2) 0.01900(7) Uani 1 1 d .
I5 I 0.33100(2) 0.06094(2) 0.39539(2) 0.02329(7) Uani 1 1 d .
I6 I 0.36502(2) 0.11636(2) 0.64896(2) 0.02008(7) Uani 1 1 d .
I7 I 0.04916(2) 0.48752(2) 0.52270(2) 0.02355(7) Uani 1 1 d .
I8 I 0.45196(2) 1.02399(2) 0.47197(2) 0.02339(7) Uani 1 1 d .
I9 I 0.21362(2) 1.06323(3) 0.61700(2) 0.03342(9) Uani 1 1 d .
I10 I 0.21559(2) 0.91667(2) 0.37329(2) 0.02688(8) Uani 1 1 d .
F1 F 0.00643(11) 0.8390(2) 0.2026(2) 0.0391(8) Uani 1 1 d .
F2 F -0.01509(11) 0.7805(2) 0.3202(2) 0.0381(7) Uani 1 1 d .
F3 F 0.00909(10) 0.9253(2) 0.32066(18) 0.0269(6) Uani 1 1 d .
F4 F 0.02419(9) 0.9087(2) 0.51028(18) 0.0272(6) Uani 1 1 d .
F5 F 0.02280(10) 0.8843(2) 0.65106(19) 0.0309(7) Uani 1 1 d .
F6 F 0.02612(10) 0.76573(19) 0.5613(2) 0.0320(7) Uani 1 1 d .
N1 N 0.10021(13) 1.0435(2) 0.3482(2) 0.0148(7) Uani 1 1 d .
N2 N 0.09594(13) 1.0828(2) 0.5013(2) 0.0157(8) Uani 1 1 d .
C1 C 0.01635(19) 0.8389(4) 0.2901(4) 0.0323(13) Uani 1 1 d .
C2 C 0.06839(17) 0.8038(3) 0.3300(3) 0.0195(10) Uani 1 1 d .
C3 C 0.07528(19) 0.7127(3) 0.3651(3) 0.0252(11) Uani 1 1 d .
H3 H 0.048269 0.672404 0.365183 0.030 Uiso 1 1 calc R
C4 C 0.1218(2) 0.6793(3) 0.4005(3) 0.0293(12) Uani 1 1 d .
H4 H 0.126539 0.616012 0.423743 0.035 Uiso 1 1 calc R
C5 C 0.16104(18) 0.7379(3) 0.4018(3) 0.0250(11) Uani 1 1 d .
H5 H 0.192754 0.715499 0.426801 0.030 Uiso 1 1 calc R
C6 C 0.15384(17) 0.8306(3) 0.3661(3) 0.0189(9) Uani 1 1 d .
C7 C 0.10818(16) 0.8650(3) 0.3279(3) 0.0166(9) Uani 1 1 d .
C8 C 0.10137(16) 0.9623(3) 0.2845(3) 0.0168(9) Uani 1 1 d .
H8A H 0.127880 0.973572 0.252136 0.020 Uiso 1 1 calc R
H8B H 0.070728 0.962188 0.238164 0.020 Uiso 1 1 calc R
C9 C 0.0983(2) 1.1371(3) 0.3031(3) 0.0310(12) Uani 1 1 d .
H9A H 0.064951 1.160512 0.289404 0.047 Uiso 1 1 calc GR
H9B H 0.109853 1.130737 0.246208 0.047 Uiso 1 1 calc GR
H9C H 0.118865 1.182529 0.343638 0.047 Uiso 1 1 calc GR
C10 C 0.09914(15) 1.0261(3) 0.4335(3) 0.0140(8) Uani 1 1 d .
H10 H 0.101045 0.960093 0.449024 0.017 Uiso 1 1 calc R
C11 C 0.0919(2) 1.1880(3) 0.4998(3) 0.0279(11) Uani 1 1 d .
H11A H 0.124215 1.216360 0.512498 0.042 Uiso 1 1 calc GR
H11B H 0.074487 1.208661 0.546456 0.042 Uiso 1 1 calc GR
H11C H 0.074135 1.208827 0.439503 0.042 Uiso 1 1 calc GR
C12 C 0.09741(17) 1.0403(3) 0.5925(3) 0.0192(10) Uani 1 1 d .
H12A H 0.063891 1.033178 0.601033 0.023 Uiso 1 1 calc R
H12B H 0.114288 1.085211 0.639743 0.023 Uiso 1 1 calc R
C13 C 0.12226(16) 0.9436(3) 0.6076(3) 0.0172(9) Uani 1 1 d .
C14 C 0.17245(16) 0.9396(3) 0.6257(3) 0.0205(10) Uani 1 1 d .
C15 C 0.19668(18) 0.8540(4) 0.6454(3) 0.0314(12) Uani 1 1 d .
H15 H 0.230980 0.852827 0.657833 0.038 Uiso 1 1 calc R
C16 C 0.17111(19) 0.7698(4) 0.6471(3) 0.0304(12) Uani 1 1 d .
H16 H 0.187885 0.711201 0.662240 0.036 Uiso 1 1 calc R
C17 C 0.12159(18) 0.7710(4) 0.6270(3) 0.0250(11) Uani 1 1 d .
H17 H 0.103977 0.713127 0.626681 0.030 Uiso 1 1 calc R
C18 C 0.09730(16) 0.8574(3) 0.6069(3) 0.0182(9) Uani 1 1 d .
C19 C 0.04312(17) 0.8540(3) 0.5830(3) 0.0213(10) Uani 1 1 d .
I11 I 0.28797(2) 0.61098(2) 0.63202(2) 0.02593(7) Uani 1 1 d .
I12 I 0.27399(2) 0.50506(3) 0.37223(2) 0.04412(11) Uani 1 1 d .
F7 F 0.49890(11) 0.6588(2) 0.7878(2) 0.0420(8) Uani 1 1 d .
F8 F 0.52111(11) 0.7267(2) 0.6767(2) 0.0431(8) Uani 1 1 d .
F9 F 0.49396(10) 0.5835(2) 0.6634(2) 0.0354(7) Uani 1 1 d .
F10 F 0.48622(12) 0.7291(3) 0.4328(3) 0.0521(10) Uani 1 1 d .
F11 F 0.47609(11) 0.5852(2) 0.4740(2) 0.0433(9) Uani 1 1 d .
F12 F 0.47470(12) 0.6152(3) 0.3338(2) 0.0472(9) Uani 1 1 d .
N3 N 0.39402(14) 0.4397(3) 0.4801(2) 0.0185(8) Uani 1 1 d .
N4 N 0.40169(13) 0.4724(2) 0.6392(2) 0.0159(8) Uani 1 1 d .
C20 C 0.48847(18) 0.6676(4) 0.7012(4) 0.0323(13) Uani 1 1 d .
C21 C 0.43743(17) 0.7076(3) 0.6663(3) 0.0196(10) Uani 1 1 d .
C22 C 0.43204(18) 0.8016(3) 0.6357(3) 0.0246(11) Uani 1 1 d .
H22 H 0.459771 0.839251 0.634115 0.030 Uiso 1 1 calc R
C23 C 0.38648(19) 0.8406(3) 0.6076(3) 0.0269(11) Uani 1 1 d .
H23 H 0.383093 0.905230 0.587635 0.032 Uiso 1 1 calc R
C24 C 0.34616(18) 0.7867(3) 0.6082(3) 0.0239(11) Uani 1 1 d .
H24 H 0.314869 0.813645 0.588736 0.029 Uiso 1 1 calc R
C25 C 0.35167(16) 0.6907(3) 0.6382(3) 0.0177(9) Uani 1 1 d .
C26 C 0.39665(16) 0.6507(3) 0.6688(3) 0.0153(9) Uani 1 1 d .
C27 C 0.40219(17) 0.5501(3) 0.7071(3) 0.0189(9) Uani 1 1 d .
H27A H 0.433009 0.546496 0.752792 0.023 Uiso 1 1 calc R
H27B H 0.375766 0.538136 0.739543 0.023 Uiso 1 1 calc R
C28 C 0.40837(19) 0.3777(3) 0.6818(3) 0.0263(11) Uani 1 1 d .
H28A H 0.417560 0.384849 0.748335 0.039 Uiso 1 1 calc GR
H28B H 0.433886 0.343337 0.660030 0.039 Uiso 1 1 calc GR
H28C H 0.378126 0.341512 0.665656 0.039 Uiso 1 1 calc GR
C29 C 0.39622(15) 0.4935(3) 0.5521(3) 0.0150(9) Uani 1 1 d .
H29 H 0.393318 0.560057 0.539242 0.018 Uiso 1 1 calc R
C30 C 0.3949(2) 0.3351(3) 0.4754(3) 0.0281(12) Uani 1 1 d .
H30A H 0.368881 0.313094 0.425582 0.042 Uiso 1 1 calc GR
H30B H 0.390216 0.308226 0.533328 0.042 Uiso 1 1 calc GR
H30C H 0.426059 0.314031 0.464126 0.042 Uiso 1 1 calc GR
C31 C 0.39103(19) 0.4858(3) 0.3895(3) 0.0246(11) Uani 1 1 d .
H31A H 0.368266 0.448736 0.342850 0.030 Uiso 1 1 calc R
H31B H 0.423200 0.482439 0.373752 0.030 Uiso 1 1 calc R
C32 C 0.37479(17) 0.5892(3) 0.3848(3) 0.0199(10) Uani 1 1 d .
C33 C 0.32591(18) 0.6118(4) 0.3724(3) 0.0242(11) Uani 1 1 d .
C34 C 0.31032(19) 0.7062(4) 0.3647(3) 0.0280(11) Uani 1 1 d .
H34 H 0.276872 0.720266 0.356362 0.034 Uiso 1 1 calc R
C35 C 0.3428(2) 0.7787(4) 0.3690(3) 0.0304(12) Uani 1 1 d .
H35 H 0.331829 0.843090 0.362033 0.037 Uiso 1 1 calc R
C36 C 0.39141(19) 0.7596(3) 0.3832(3) 0.0251(11) Uani 1 1 d .
H36 H 0.413873 0.810801 0.387627 0.030 Uiso 1 1 calc R
C37 C 0.40773(17) 0.6658(3) 0.3913(3) 0.0216(10) Uani 1 1 d .
C38 C 0.46073(19) 0.6488(4) 0.4073(4) 0.0329(12) Uani 1 1 d .

loop_
_atom_site_aniso_label
_atom_site_aniso_U_11
_atom_site_aniso_U_22
_atom_site_aniso_U_33
_atom_site_aniso_U_23
_atom_site_aniso_U_13
_atom_site_aniso_U_12
Pd1 0.01501(17) 0.01508(16) 0.01210(15) -0.00106(12) 0.00252(13) 0.00200(13)
Pd2 0.01533(17) 0.01394(16) 0.01556(16) -0.00111(13) 0.00310(13) 0.00173(13)
I1 0.02270(16) 0.01901(15) 0.01438(14) 0.00105(11) 0.00033(11) 0.00379(12)
I2 0.01635(15) 0.02729(16) 0.01793(14) -0.00713(12) 0.00390(11) 0.00440(12)
I3 0.02462(16) 0.02328(15) 0.01472(14) -0.00450(11) 0.00066(12) 0.00864(13)
I4 0.02033(15) 0.02071(15) 0.01442(14) -0.00307(11) 0.00028(11) 0.00569(12)
I5 0.02010(15) 0.02561(16) 0.02417(16) -0.00867(13) 0.00474(12) 0.00492(13)
I6 0.02158(16) 0.01734(14) 0.01969(15) 0.00243(11) 0.00075(12) 0.00293(12)
I7 0.02146(16) 0.02939(16) 0.02017(15) -0.00227(13) 0.00526(12) 0.00202(13)
I8 0.02560(16) 0.02175(15) 0.02361(16) -0.00191(12) 0.00697(13) -0.00103(13)
I9 0.02671(18) 0.0491(2) 0.02241(16) 0.00406(15) 0.00059(13) -0.01774(16)
I10 0.02193(16) 0.02913(17) 0.03120(17) 0.00044(14) 0.00929(13) 0.00163(13)
F1 0.0370(18) 0.048(2) 0.0264(16) -0.0060(14) -0.0068(14) 0.0044(15)
F2 0.0268(16) 0.0348(17) 0.052(2) -0.0070(15) 0.0058(14) -0.0108(14)
F3 0.0226(15) 0.0282(15) 0.0290(15) -0.0066(12) 0.0036(12) 0.0032(12)
F4 0.0207(15) 0.0289(15) 0.0295(15) 0.0128(12) -0.0003(12) -0.0036(12)
F5 0.0281(16) 0.0357(17) 0.0338(16) 0.0014(13) 0.0179(13) 0.0019(13)
F6 0.0298(16) 0.0200(14) 0.0458(18) 0.0044(13) 0.0070(14) -0.0068(13)
N1 0.0196(19) 0.0106(17) 0.0129(17) 0.0026(14) 0.0008(15) 0.0005(15)
N2 0.021(2) 0.0121(17) 0.0152(18) -0.0009(14) 0.0055(15) -0.0029(15)
C1 0.037(3) 0.028(3) 0.040(3) -0.030(2) 0.025(3) -0.021(2)
C2 0.027(3) 0.018(2) 0.014(2) -0.0068(18) 0.0042(18) -0.001(2)
C3 0.033(3) 0.015(2) 0.029(3) -0.004(2) 0.010(2) -0.005(2)
C4 0.046(3) 0.016(2) 0.028(3) 0.004(2) 0.012(2) 0.005(2)
C5 0.027(3) 0.026(3) 0.022(2) 0.002(2) 0.006(2) 0.010(2)
C6 0.024(2) 0.018(2) 0.017(2) -0.0028(18) 0.0086(19) 0.0012(19)
C7 0.027(2) 0.017(2) 0.0084(19) -0.0022(16) 0.0081(18) -0.0012(19)
C8 0.023(2) 0.016(2) 0.012(2) 0.0010(17) 0.0046(18) -0.0004(18)
C9 0.057(4) 0.019(2) 0.019(2) 0.008(2) 0.013(2) 0.001(2)
C10 0.013(2) 0.014(2) 0.015(2) 0.0002(17) 0.0040(17) -0.0010(17)
C11 0.046(3) 0.012(2) 0.028(3) -0.003(2) 0.014(2) -0.003(2)
C12 0.023(2) 0.022(2) 0.013(2) -0.0024(18) 0.0046(18) -0.0073(19)
C13 0.023(2) 0.023(2) 0.0063(19) 0.0013(17) 0.0033(17) -0.0006(19)
C14 0.021(2) 0.028(3) 0.012(2) 0.0044(19) 0.0031(18) -0.004(2)
C15 0.019(3) 0.051(3) 0.024(3) 0.005(2) 0.002(2) 0.008(2)
C16 0.038(3) 0.031(3) 0.024(3) 0.008(2) 0.008(2) 0.012(2)
C17 0.031(3) 0.024(2) 0.021(2) 0.005(2) 0.008(2) 0.006(2)
C18 0.023(2) 0.024(2) 0.009(2) 0.0033(17) 0.0069(18) 0.004(2)
C19 0.026(3) 0.018(2) 0.021(2) 0.0025(19) 0.009(2) -0.003(2)
I11 0.02053(16) 0.02877(17) 0.02923(17) -0.00370(13) 0.00694(13) -0.00186(13)
I12 0.0433(2) 0.0605(3) 0.02569(18) -0.00131(17) 0.00085(16) -0.0313(2)
F7 0.0281(17) 0.051(2) 0.0396(19) -0.0007(16) -0.0079(14) 0.0048(15)
F8 0.0241(16) 0.046(2) 0.060(2) -0.0105(17) 0.0115(15) -0.0105(15)
F9 0.0243(16) 0.0329(17) 0.0486(19) -0.0129(14) 0.0070(14) 0.0050(13)
F10 0.0330(19) 0.048(2) 0.071(2) 0.0193(19) 0.0028(17) -0.0157(17)
F11 0.0262(17) 0.053(2) 0.049(2) 0.0330(17) 0.0045(14) 0.0076(15)
F12 0.0398(19) 0.059(2) 0.052(2) 0.0216(18) 0.0297(17) 0.0170(17)
N3 0.029(2) 0.0112(18) 0.0172(19) -0.0012(15) 0.0103(16) -0.0019(16)
N4 0.021(2) 0.0110(17) 0.0151(18) -0.0015(14) 0.0023(15) -0.0019(15)
C20 0.025(3) 0.034(3) 0.044(3) -0.029(3) 0.021(2) -0.016(2)
C21 0.022(2) 0.020(2) 0.017(2) -0.0071(18) 0.0052(18) -0.0023(19)
C22 0.031(3) 0.018(2) 0.027(3) -0.005(2) 0.010(2) -0.007(2)
C23 0.039(3) 0.014(2) 0.029(3) 0.001(2) 0.012(2) -0.001(2)
C24 0.029(3) 0.023(2) 0.020(2) -0.0002(19) 0.007(2) 0.012(2)
C25 0.021(2) 0.021(2) 0.011(2) -0.0020(17) 0.0048(18) 0.0004(19)
C26 0.018(2) 0.017(2) 0.012(2) -0.0023(17) 0.0060(17) 0.0023(18)
C27 0.027(3) 0.017(2) 0.011(2) -0.0010(17) 0.0011(18) -0.0004(19)
C28 0.037(3) 0.017(2) 0.022(2) 0.0059(19) 0.000(2) 0.002(2)
C29 0.018(2) 0.010(2) 0.018(2) 0.0008(17) 0.0064(18) 0.0007(17)
C30 0.048(3) 0.011(2) 0.028(3) -0.0057(19) 0.015(2) -0.003(2)
C31 0.044(3) 0.016(2) 0.017(2) -0.0012(18) 0.013(2) 0.002(2)
C32 0.030(3) 0.018(2) 0.011(2) 0.0022(17) 0.0028(19) -0.001(2)
C33 0.027(3) 0.032(3) 0.012(2) 0.0027(19) 0.0018(19) -0.006(2)
C34 0.027(3) 0.036(3) 0.022(2) 0.005(2) 0.005(2) 0.008(2)
C35 0.050(3) 0.021(3) 0.024(3) 0.007(2) 0.015(2) 0.013(2)
C36 0.038(3) 0.018(2) 0.020(2) 0.0054(19) 0.007(2) -0.001(2)
C37 0.027(3) 0.023(2) 0.015(2) 0.0055(19) 0.0065(19) 0.001(2)
C38 0.031(3) 0.036(3) 0.033(3) 0.015(2) 0.009(2) 0.000(2)

loop_
_atom_type_symbol
_atom_type_description
_atom_type_scat_dispersion_real
_atom_type_scat_dispersion_imag
_atom_type_scat_source
C C 0.0033 0.0016 'International Tables Vol C Tables 4.2.6.8 and 6.1.1.4'
H H 0.0000 0.0000 'International Tables Vol C Tables 4.2.6.8 and 6.1.1.4'
F F 0.0171 0.0103 'International Tables Vol C Tables 4.2.6.8 and 6.1.1.4'
I I -0.4742 1.8119 'International Tables Vol C Tables 4.2.6.8 and 6.1.1.4'
N N 0.0061 0.0033 'International Tables Vol C Tables 4.2.6.8 and 6.1.1.4'
Pd Pd -0.9988 1.0072 'International Tables Vol C Tables 4.2.6.8 and 6.1.1.4'

loop_
_geom_angle_atom_site_label_1
_geom_angle_atom_site_label_2
_geom_angle_atom_site_label_3
_geom_angle
I1 Pd1 I2 93.815(18)
I1 Pd1 I3 90.043(18)
I1 Pd1 I4 176.602(17)
I2 Pd1 I4 89.471(18)
I3 Pd1 I2 176.015(17)
I3 Pd1 I4 86.656(18)
I4 Pd2 I3 86.536(18)
I5 Pd2 I3 89.453(18)
I5 Pd2 I4 174.013(17)
I6 Pd2 I3 176.518(17)
I6 Pd2 I4 90.075(18)
I6 Pd2 I5 93.988(19)
Pd1 I3 Pd2 93.401(18)
Pd2 I4 Pd1 93.305(18)
C9 N1 C8 112.9(3)
C10 N1 C8 119.5(3)
C10 N1 C9 127.5(4)
C10 N2 C11 127.7(4)
C10 N2 C12 118.7(4)
C11 N2 C12 113.6(3)
F1 C1 F2 109.0(4)
F1 C1 F3 109.7(5)
F1 C1 C2 112.3(4)
F2 C1 C2 108.7(4)
F3 C1 F2 105.8(4)
F3 C1 C2 111.2(4)
C3 C2 C1 119.2(4)
C3 C2 C7 121.1(4)
C7 C2 C1 119.7(4)
C2 C3 H3 120.0
C2 C3 C4 120.0(5)
C4 C3 H3 120.0
C3 C4 H4 119.9
C5 C4 C3 120.2(4)
C5 C4 H4 119.9
C4 C5 H5 120.2
C4 C5 C6 119.5(5)
C6 C5 H5 120.2
C5 C6 I10 117.2(3)
C7 C6 I10 121.1(3)
C7 C6 C5 121.8(4)
C2 C7 C8 121.7(4)
C6 C7 C2 117.3(4)
C6 C7 C8 121.0(4)
N1 C8 C7 115.6(3)
N1 C8 H8A 108.4
N1 C8 H8B 108.4
C7 C8 H8A 108.4
C7 C8 H8B 108.4
H8A C8 H8B 107.4
N1 C9 H9A 109.5
N1 C9 H9B 109.5
N1 C9 H9C 109.5
H9A C9 H9B 109.5
H9A C9 H9C 109.5
H9B C9 H9C 109.5
N1 C10 H10 114.1
N2 C10 N1 131.8(4)
N2 C10 H10 114.1
N2 C11 H11A 109.5
N2 C11 H11B 109.5
N2 C11 H11C 109.5
H11A C11 H11B 109.5
H11A C11 H11C 109.5
H11B C11 H11C 109.5
N2 C12 H12A 108.6
N2 C12 H12B 108.6
N2 C12 C13 114.6(3)
H12A C12 H12B 107.6
C13 C12 H12A 108.6
C13 C12 H12B 108.6
C14 C13 C12 119.2(4)
C14 C13 C18 117.5(4)
C18 C13 C12 123.3(4)
C13 C14 I9 120.8(3)
C15 C14 I9 117.9(4)
C15 C14 C13 121.3(4)
C14 C15 H15 119.9
C14 C15 C16 120.1(5)
C16 C15 H15 119.9
C15 C16 H16 120.0
C17 C16 C15 120.1(5)
C17 C16 H16 120.0
C16 C17 H17 120.2
C16 C17 C18 119.6(5)
C18 C17 H17 120.2
C13 C18 C19 121.3(4)
C17 C18 C13 121.4(4)
C17 C18 C19 117.3(4)
F4 C19 C18 112.7(4)
F5 C19 F4 105.9(4)
F5 C19 C18 113.0(4)
F6 C19 F4 105.4(4)
F6 C19 F5 106.6(4)
F6 C19 C18 112.6(4)
C29 N3 C30 128.1(4)
C29 N3 C31 119.2(4)
C30 N3 C31 112.7(3)
C28 N4 C27 112.3(3)
C29 N4 C27 119.8(3)
C29 N4 C28 127.8(4)
F7 C20 F8 108.2(4)
F7 C20 F9 109.1(5)
F7 C20 C21 112.4(4)
F8 C20 C21 109.6(5)
F9 C20 F8 106.0(4)
F9 C20 C21 111.3(4)
C22 C21 C20 119.1(4)
C22 C21 C26 120.6(4)
C26 C21 C20 120.3(4)
C21 C22 H22 119.9
C23 C22 C21 120.2(5)
C23 C22 H22 119.9
C22 C23 H23 119.7
C24 C23 C22 120.6(4)
C24 C23 H23 119.7
C23 C24 H24 120.4
C23 C24 C25 119.2(4)
C25 C24 H24 120.4
C24 C25 I11 116.9(3)
C26 C25 I11 121.6(3)
C26 C25 C24 121.5(4)
C21 C26 C27 121.0(4)
C25 C26 C21 117.9(4)
C25 C26 C27 121.1(4)
N4 C27 C26 115.7(3)
N4 C27 H27A 108.3
N4 C27 H27B 108.3
C26 C27 H27A 108.3
C26 C27 H27B 108.3
H27A C27 H27B 107.4
N4 C28 H28A 109.5
N4 C28 H28B 109.5
N4 C28 H28C 109.5
H28A C28 H28B 109.5
H28A C28 H28C 109.5
H28B C28 H28C 109.5
N3 C29 N4 131.8(4)
N3 C29 H29 114.1
N4 C29 H29 114.1
N3 C30 H30A 109.5
N3 C30 H30B 109.5
N3 C30 H30C 109.5
H30A C30 H30B 109.5
H30A C30 H30C 109.5
H30B C30 H30C 109.5
N3 C31 H31A 108.7
N3 C31 H31B 108.7
N3 C31 C32 114.4(4)
H31A C31 H31B 107.6
C32 C31 H31A 108.7
C32 C31 H31B 108.7
C33 C32 C31 120.4(4)
C33 C32 C37 117.5(4)
C37 C32 C31 122.1(4)
C32 C33 I12 121.1(4)
C34 C33 I12 117.7(4)
C34 C33 C32 121.1(5)
C33 C34 H34 119.9
C35 C34 C33 120.2(5)
C35 C34 H34 119.9
C34 C35 H35 119.7
C34 C35 C36 120.6(5)
C36 C35 H35 119.7
C35 C36 H36 119.9
C35 C36 C37 120.1(5)
C37 C36 H36 119.9
C32 C37 C38 121.4(4)
C36 C37 C32 120.5(4)
C36 C37 C38 118.1(4)
F10 C38 C37 112.1(5)
F11 C38 F10 105.8(4)
F11 C38 C37 112.5(4)
F12 C38 F10 107.0(4)
F12 C38 F11 106.0(4)
F12 C38 C37 113.0(4)

loop_
_geom_bond_atom_site_label_1
_geom_bond_atom_site_label_2
_geom_bond_distance
_geom_bond_site_symmetry_2
Pd1 I1 2.5891(5) .
Pd1 I2 2.5994(5) .
Pd1 I3 2.5916(5) .
Pd1 I4 2.5996(5) .
Pd2 I3 2.6004(5) .
Pd2 I4 2.5965(5) .
Pd2 I5 2.5967(5) .
Pd2 I6 2.5934(5) .
I7 I7 2.7460(8) 3_566
I8 I8 2.7560(8) 3_676
I9 C14 2.104(5) .
I10 C6 2.107(5) .
F1 C1 1.281(6) .
F2 C1 1.355(6) .
F3 C1 1.322(5) .
F4 C19 1.346(5) .
F5 C19 1.341(5) .
F6 C19 1.338(5) .
N1 C8 1.487(5) .
N1 C9 1.467(5) .
N1 C10 1.308(5) .
N2 C10 1.306(5) .
N2 C11 1.473(5) .
N2 C12 1.483(5) .
C1 C2 1.549(7) .
C2 C3 1.375(6) .
C2 C7 1.421(6) .
C3 H3 0.9500 .
C3 C4 1.393(7) .
C4 H4 0.9500 .
C4 C5 1.376(7) .
C5 H5 0.9500 .
C5 C6 1.400(6) .
C6 C7 1.385(6) .
C7 C8 1.501(6) .
C8 H8A 0.9900 .
C8 H8B 0.9900 .
C9 H9A 0.9800 .
C9 H9B 0.9800 .
C9 H9C 0.9800 .
C10 H10 0.9500 .
C11 H11A 0.9800 .
C11 H11B 0.9800 .
C11 H11C 0.9800 .
C12 H12A 0.9900 .
C12 H12B 0.9900 .
C12 C13 1.517(6) .
C13 C14 1.391(6) .
C13 C18 1.396(6) .
C14 C15 1.379(7) .
C15 H15 0.9500 .
C15 C16 1.384(8) .
C16 H16 0.9500 .
C16 C17 1.371(7) .
C17 H17 0.9500 .
C17 C18 1.390(6) .
C18 C19 1.502(6) .
I11 C25 2.106(5) .
I12 C33 2.095(5) .
F7 C20 1.273(6) .
F8 C20 1.348(6) .
F9 C20 1.329(5) .
F10 C38 1.345(6) .
F11 C38 1.340(6) .
F12 C38 1.332(6) .
N3 C29 1.305(5) .
N3 C30 1.463(5) .
N3 C31 1.489(6) .
N4 C27 1.486(5) .
N4 C28 1.464(5) .
N4 C29 1.314(5) .
C20 C21 1.535(7) .
C21 C22 1.389(6) .
C21 C26 1.410(6) .
C22 H22 0.9500 .
C22 C23 1.382(7) .
C23 H23 0.9500 .
C23 C24 1.370(7) .
C24 H24 0.9500 .
C24 C25 1.414(6) .
C25 C26 1.378(6) .
C26 C27 1.513(6) .
C27 H27A 0.9900 .
C27 H27B 0.9900 .
C28 H28A 0.9800 .
C28 H28B 0.9800 .
C28 H28C 0.9800 .
C29 H29 0.9500 .
C30 H30A 0.9800 .
C30 H30B 0.9800 .
C30 H30C 0.9800 .
C31 H31A 0.9900 .
C31 H31B 0.9900 .
C31 C32 1.513(6) .
C32 C33 1.394(7) .
C32 C37 1.410(6) .
C33 C34 1.388(7) .
C34 H34 0.9500 .
C34 C35 1.362(7) .
C35 H35 0.9500 .
C35 C36 1.373(7) .
C36 H36 0.9500 .
C36 C37 1.387(6) .
C37 C38 1.489(7) .
